data_7220576
loop_
_publ_author_name
'Chattopadhyay, Pabitra'
'Sen, Buddhadeb'
'Mukherjee, Manjira'
'Pal, Siddhartha'
'Sen, Supriti'

_publ_section_title
;
 A water soluble copper(II) complex as a HSO4- ion selective turn-on
 fluorescent sensor applicable in living cell imaging
;
_journal_name_full 'RSC Adv.'
_journal_paper_doi 10.1039/C5RA09121G
_journal_year 2015
_chemical_formula_sum 'C20 H14 Cl Cu N3 O'
_chemical_formula_weight 411.33
_chemical_name_systematic
; 
 ? 
;
_space_group_IT_number 2
_symmetry_space_group_name_Hall '-P 1'
_symmetry_space_group_name_H-M 'P -1'
_atom_sites_solution_hydrogens geom
_atom_sites_solution_primary direct
_atom_sites_solution_secondary difmap
_audit_creation_method SHELXL-97
_audit_update_record
;
2013-07-29 deposited with the CCDC.
2015-05-27 downloaded from the CCDC.
;
_cell_angle_alpha 90.4250(10)
_cell_angle_beta 104.9720(10)
_cell_angle_gamma 94.3570(10)
_cell_formula_units_Z 2
_cell_length_a 8.06690(10)
_cell_length_b 10.2015(2)
_cell_length_c 10.8792(2)
_cell_measurement_temperature 296(2)
_cell_volume 862.07(3)
_computing_structure_refinement 'SHELXL-97 (Sheldrick, 1997)'
_computing_structure_solution 'SHELXS-97 (Sheldrick, 1990)'
_diffrn_ambient_temperature 296(2)
_diffrn_measured_fraction_theta_full 0.993
_diffrn_measured_fraction_theta_max 0.993
_diffrn_radiation_monochromator graphite
_diffrn_radiation_source 'fine-focus sealed tube'
_diffrn_radiation_type MoK\a
_diffrn_radiation_wavelength 0.71073
_diffrn_reflns_av_R_equivalents 0.0373
_diffrn_reflns_av_sigmaI/netI 0.0352
_diffrn_reflns_limit_h_max 10
_diffrn_reflns_limit_h_min -10
_diffrn_reflns_limit_k_max 13
_diffrn_reflns_limit_k_min -13
_diffrn_reflns_limit_l_max 14
_diffrn_reflns_limit_l_min -14
_diffrn_reflns_number 15679
_diffrn_reflns_theta_full 28.00
_diffrn_reflns_theta_max 28.00
_diffrn_reflns_theta_min 2.75
_exptl_absorpt_coefficient_mu 1.436
_exptl_crystal_density_diffrn 1.585
_exptl_crystal_density_method 'not measured'
_exptl_crystal_F_000 418
_refine_diff_density_max 0.680
_refine_diff_density_min -0.469
_refine_diff_density_rms 0.068
_refine_ls_extinction_method none
_refine_ls_goodness_of_fit_ref 1.028
_refine_ls_hydrogen_treatment mixed
_refine_ls_matrix_type full
_refine_ls_number_parameters 235
_refine_ls_number_reflns 4147
_refine_ls_number_restraints 0
_refine_ls_restrained_S_all 1.028
_refine_ls_R_factor_all 0.0540
_refine_ls_R_factor_gt 0.0364
_refine_ls_shift/su_max 0.000
_refine_ls_shift/su_mean 0.000
_refine_ls_structure_factor_coef Fsqd
_refine_ls_weighting_details 'calc w=1/[\s^2^(Fo^2^)+(0.0512P)^2^+0.2721P] where P=(Fo^2^+2Fc^2^)/3'
_refine_ls_weighting_scheme calc
_refine_ls_wR_factor_gt 0.0892
_refine_ls_wR_factor_ref 0.0978
_reflns_number_gt 3264
_reflns_number_total 4147
_reflns_threshold_expression >2sigma(I)
_cod_data_source_file c5ra09121g2.cif
_cod_data_source_block PF150
_cod_database_code 7220576

loop_
_symmetry_equiv_pos_as_xyz
'x, y, z'
'-x, -y, -z'

loop_
_atom_site_label
_atom_site_type_symbol
_atom_site_fract_x
_atom_site_fract_y
_atom_site_fract_z
_atom_site_U_iso_or_equiv
_atom_site_adp_type
_atom_site_occupancy
_atom_site_symmetry_multiplicity
_atom_site_calc_flag
_atom_site_refinement_flags
Cu1 Cu 0.65841(3) 0.58739(3) 0.69645(3) 0.03321(11) Uani 1 1 d .
Cl1 Cl 0.49951(8) 0.39413(6) 0.66015(9) 0.0537(2) Uani 1 1 d .
O1 O 0.4841(2) 0.66849(16) 0.75241(18) 0.0374(4) Uani 1 1 d .
N1 N 0.7520(2) 0.75353(19) 0.6381(2) 0.0302(4) Uani 1 1 d .
N2 N 1.1679(2) 0.5201(2) 0.7594(2) 0.0343(5) Uani 1 1 d .
H2 H 1.2676 0.5401 0.7468 0.041 Uiso 1 1 calc R
N3 N 0.8877(2) 0.52161(18) 0.74182(19) 0.0290(4) Uani 1 1 d .
C1 C 0.8763(3) 0.7513(2) 0.5655(2) 0.0316(5) Uani 1 1 d .
C2 C 1.0093(3) 0.6654(2) 0.5980(2) 0.0299(5) Uani 1 1 d .
C3 C 1.1323(3) 0.6686(3) 0.5281(3) 0.0361(6) Uani 1 1 d .
H3 H 1.2212 0.6132 0.5493 0.043 Uiso 1 1 calc R
C4 C 1.1245(4) 0.7523(3) 0.4283(3) 0.0440(7) Uani 1 1 d .
H4 H 1.2091 0.7547 0.3840 0.053 Uiso 1 1 calc R
C5 C 0.9913(4) 0.8323(3) 0.3943(3) 0.0465(7) Uani 1 1 d .
H5 H 0.9842 0.8870 0.3254 0.056 Uiso 1 1 calc R
C6 C 0.8672(3) 0.8320(3) 0.4623(3) 0.0410(6) Uani 1 1 d .
H6 H 0.7774 0.8863 0.4385 0.049 Uiso 1 1 calc R
C7 C 1.0199(3) 0.5724(2) 0.6998(2) 0.0294(5) Uani 1 1 d .
C8 C 1.1315(3) 0.4295(2) 0.8436(2) 0.0333(5) Uani 1 1 d .
C9 C 0.9540(3) 0.4296(2) 0.8319(2) 0.0307(5) Uani 1 1 d .
C10 C 0.8742(3) 0.3449(3) 0.9016(3) 0.0394(6) Uani 1 1 d .
H10 H 0.7569 0.3441 0.8952 0.047 Uiso 1 1 calc R
C11 C 0.9776(4) 0.2612(3) 0.9816(3) 0.0470(7) Uani 1 1 d .
H11 H 0.9276 0.2021 1.0289 0.056 Uiso 1 1 calc R
C12 C 1.1537(4) 0.2631(3) 0.9933(3) 0.0482(7) Uani 1 1 d .
H12 H 1.2180 0.2052 1.0482 0.058 Uiso 1 1 calc R
C13 C 1.2351(3) 0.3478(3) 0.9263(3) 0.0434(6) Uani 1 1 d .
H13 H 1.3532 0.3505 0.9356 0.052 Uiso 1 1 calc R
C14 C 0.6995(3) 0.8669(2) 0.6576(3) 0.0359(6) Uani 1 1 d .
H14 H 0.7501 0.9390 0.6252 0.043 Uiso 1 1 calc R
C15 C 0.5730(3) 0.8938(2) 0.7229(2) 0.0339(5) Uani 1 1 d .
C16 C 0.4730(3) 0.7947(2) 0.7685(2) 0.0315(5) Uani 1 1 d .
C17 C 0.3580(4) 0.8362(3) 0.8360(3) 0.0436(6) Uani 1 1 d .
H17 H 0.2925 0.7734 0.8687 0.052 Uiso 1 1 calc R
C18 C 0.3402(4) 0.9663(3) 0.8546(3) 0.0496(7) Uani 1 1 d .
H18 H 0.2631 0.9902 0.8996 0.059 Uiso 1 1 calc R
C19 C 0.4352(4) 1.0639(3) 0.8077(3) 0.0503(7) Uani 1 1 d .
H19 H 0.4211 1.1523 0.8197 0.060 Uiso 1 1 calc R
C20 C 0.5487(4) 1.0271(3) 0.7438(3) 0.0460(7) Uani 1 1 d .
H20 H 0.6130 1.0920 0.7127 0.055 Uiso 1 1 calc R

loop_
_atom_site_aniso_label
_atom_site_aniso_U_11
_atom_site_aniso_U_22
_atom_site_aniso_U_33
_atom_site_aniso_U_23
_atom_site_aniso_U_13
_atom_site_aniso_U_12
Cu1 0.01915(15) 0.02632(16) 0.0581(2) 0.00271(13) 0.01735(13) 0.00105(11)
Cl1 0.0324(3) 0.0322(3) 0.0982(6) -0.0020(3) 0.0222(4) -0.0043(3)
O1 0.0245(8) 0.0290(8) 0.0640(12) -0.0006(8) 0.0217(8) 0.0007(7)
N1 0.0230(9) 0.0301(10) 0.0390(12) 0.0031(8) 0.0109(8) 0.0007(8)
N2 0.0182(9) 0.0395(11) 0.0481(13) 0.0009(9) 0.0136(9) 0.0036(8)
N3 0.0211(9) 0.0305(10) 0.0387(12) 0.0014(8) 0.0137(8) 0.0018(7)
C1 0.0268(11) 0.0322(12) 0.0372(14) -0.0024(10) 0.0130(10) -0.0047(9)
C2 0.0242(11) 0.0314(12) 0.0352(13) -0.0021(10) 0.0113(10) -0.0032(9)
C3 0.0281(12) 0.0405(14) 0.0427(15) -0.0061(11) 0.0169(11) -0.0036(10)
C4 0.0416(15) 0.0512(16) 0.0436(16) -0.0086(13) 0.0237(13) -0.0114(12)
C5 0.0530(17) 0.0487(16) 0.0396(16) 0.0046(13) 0.0189(13) -0.0087(13)
C6 0.0385(14) 0.0429(14) 0.0434(16) 0.0064(12) 0.0143(12) 0.0004(11)
C7 0.0201(10) 0.0310(12) 0.0385(14) -0.0059(10) 0.0112(10) 0.0000(9)
C8 0.0267(11) 0.0347(12) 0.0409(14) -0.0039(11) 0.0123(10) 0.0054(10)
C9 0.0266(11) 0.0313(12) 0.0369(13) -0.0023(10) 0.0118(10) 0.0062(9)
C10 0.0350(13) 0.0410(14) 0.0470(16) 0.0035(12) 0.0187(12) 0.0058(11)
C11 0.0521(17) 0.0481(16) 0.0465(17) 0.0117(13) 0.0208(14) 0.0101(13)
C12 0.0533(17) 0.0508(17) 0.0427(16) 0.0094(13) 0.0114(14) 0.0216(14)
C13 0.0328(13) 0.0501(16) 0.0471(16) -0.0004(13) 0.0068(12) 0.0143(12)
C14 0.0355(13) 0.0290(12) 0.0467(16) 0.0080(11) 0.0173(11) 0.0008(10)
C15 0.0309(12) 0.0294(12) 0.0424(15) 0.0055(10) 0.0098(11) 0.0066(9)
C16 0.0220(11) 0.0307(12) 0.0412(14) -0.0010(10) 0.0068(10) 0.0040(9)
C17 0.0390(14) 0.0390(14) 0.0594(18) -0.0021(13) 0.0252(13) 0.0014(11)
C18 0.0498(17) 0.0471(16) 0.0601(19) -0.0068(14) 0.0268(15) 0.0125(13)
C19 0.0621(19) 0.0328(14) 0.063(2) 0.0010(13) 0.0250(16) 0.0149(13)
C20 0.0539(17) 0.0312(13) 0.0587(18) 0.0081(12) 0.0238(14) 0.0075(12)

loop_
_atom_type_symbol
_atom_type_description
_atom_type_scat_dispersion_real
_atom_type_scat_dispersion_imag
_atom_type_scat_source
C C 0.0033 0.0016 'International Tables Vol C Tables 4.2.6.8 and 6.1.1.4'
H H 0.0000 0.0000 'International Tables Vol C Tables 4.2.6.8 and 6.1.1.4'
Cl Cl 0.1484 0.1585 'International Tables Vol C Tables 4.2.6.8 and 6.1.1.4'
Cu Cu 0.3201 1.2651 'International Tables Vol C Tables 4.2.6.8 and 6.1.1.4'
N N 0.0061 0.0033 'International Tables Vol C Tables 4.2.6.8 and 6.1.1.4'
O O 0.0106 0.0060 'International Tables Vol C Tables 4.2.6.8 and 6.1.1.4'

loop_
_geom_angle_atom_site_label_1
_geom_angle_atom_site_label_2
_geom_angle_atom_site_label_3
_geom_angle
O1 Cu1 N3 147.55(9)
O1 Cu1 N1 94.03(7)
N3 Cu1 N1 90.83(8)
O1 Cu1 Cl1 91.73(5)
N3 Cu1 Cl1 98.83(6)
N1 Cu1 Cl1 152.01(7)
C16 O1 Cu1 127.14(15)
C14 N1 C1 117.0(2)
C14 N1 Cu1 122.72(16)
C1 N1 Cu1 120.17(15)
C7 N2 C8 108.25(19)
C7 N2 H2 125.9
C8 N2 H2 125.9
C7 N3 C9 106.31(18)
C7 N3 Cu1 123.86(16)
C9 N3 Cu1 129.36(15)
C6 C1 C2 119.4(2)
C6 C1 N1 120.7(2)
C2 C1 N1 119.9(2)
C3 C2 C1 118.6(2)
C3 C2 C7 119.2(2)
C1 C2 C7 122.1(2)
C4 C3 C2 121.2(2)
C4 C3 H3 119.4
C2 C3 H3 119.4
C5 C4 C3 119.8(2)
C5 C4 H4 120.1
C3 C4 H4 120.1
C4 C5 C6 120.4(3)
C4 C5 H5 119.8
C6 C5 H5 119.8
C1 C6 C5 120.5(3)
C1 C6 H6 119.8
C5 C6 H6 119.8
N3 C7 N2 111.2(2)
N3 C7 C2 125.8(2)
N2 C7 C2 122.9(2)
N2 C8 C13 131.7(2)
N2 C8 C9 106.0(2)
C13 C8 C9 122.3(2)
C10 C9 N3 131.1(2)
C10 C9 C8 120.6(2)
N3 C9 C8 108.2(2)
C9 C10 C11 116.8(2)
C9 C10 H10 121.6
C11 C10 H10 121.6
C10 C11 C12 122.0(3)
C10 C11 H11 119.0
C12 C11 H11 119.0
C13 C12 C11 121.8(3)
C13 C12 H12 119.1
C11 C12 H12 119.1
C12 C13 C8 116.4(2)
C12 C13 H13 121.8
C8 C13 H13 121.8
N1 C14 C15 127.5(2)
N1 C14 H14 116.2
C15 C14 H14 116.2
C20 C15 C16 118.8(2)
C20 C15 C14 117.6(2)
C16 C15 C14 123.6(2)
O1 C16 C17 119.2(2)
O1 C16 C15 123.5(2)
C17 C16 C15 117.3(2)
C18 C17 C16 121.6(3)
C18 C17 H17 119.2
C16 C17 H17 119.2
C17 C18 C19 121.3(3)
C17 C18 H18 119.3
C19 C18 H18 119.3
C20 C19 C18 118.4(3)
C20 C19 H19 120.8
C18 C19 H19 120.8
C19 C20 C15 122.5(3)
C19 C20 H20 118.7
C15 C20 H20 118.7

loop_
_geom_bond_atom_site_label_1
_geom_bond_atom_site_label_2
_geom_bond_distance
Cu1 O1 1.9093(16)
Cu1 N3 1.9591(18)
Cu1 N1 1.9786(19)
Cu1 Cl1 2.2425(7)
O1 C16 1.311(3)
N1 C14 1.296(3)
N1 C1 1.430(3)
N2 C7 1.354(3)
N2 C8 1.374(3)
N2 H2 0.8600
N3 C7 1.336(3)
N3 C9 1.395(3)
C1 C6 1.386(4)
C1 C2 1.413(3)
C2 C3 1.396(3)
C2 C7 1.454(3)
C3 C4 1.378(4)
C3 H3 0.9300
C4 C5 1.374(4)
C4 H4 0.9300
C5 C6 1.390(4)
C5 H5 0.9300
C6 H6 0.9300
C8 C13 1.390(4)
C8 C9 1.405(3)
C9 C10 1.384(3)
C10 C11 1.388(4)
C10 H10 0.9300
C11 C12 1.392(4)
C11 H11 0.9300
C12 C13 1.372(4)
C12 H12 0.9300
C13 H13 0.9300
C14 C15 1.426(3)
C14 H14 0.9300
C15 C20 1.414(3)
C15 C16 1.418(3)
C16 C17 1.410(3)
C17 C18 1.365(4)
C17 H17 0.9300
C18 C19 1.390(4)
C18 H18 0.9300
C19 C20 1.356(4)
C19 H19 0.9300
C20 H20 0.9300

loop_
_geom_torsion_atom_site_label_1
_geom_torsion_atom_site_label_2
_geom_torsion_atom_site_label_3
_geom_torsion_atom_site_label_4
_geom_torsion
N3 Cu1 O1 C16 84.5(2)
N1 Cu1 O1 C16 -13.4(2)
Cl1 Cu1 O1 C16 -166.0(2)
O1 Cu1 N1 C14 6.4(2)
N3 Cu1 N1 C14 -141.5(2)
Cl1 Cu1 N1 C14 107.8(2)
O1 Cu1 N1 C1 -170.17(18)
N3 Cu1 N1 C1 41.94(18)
Cl1 Cu1 N1 C1 -68.8(2)
O1 Cu1 N3 C7 -115.8(2)
N1 Cu1 N3 C7 -16.9(2)
Cl1 Cu1 N3 C7 136.69(18)
O1 Cu1 N3 C9 55.2(3)
N1 Cu1 N3 C9 154.1(2)
Cl1 Cu1 N3 C9 -52.3(2)
C14 N1 C1 C6 -38.0(3)
Cu1 N1 C1 C6 138.8(2)
C14 N1 C1 C2 142.6(2)
Cu1 N1 C1 C2 -40.6(3)
C6 C1 C2 C3 2.8(4)
N1 C1 C2 C3 -177.8(2)
C6 C1 C2 C7 -176.0(2)
N1 C1 C2 C7 3.4(4)
C1 C2 C3 C4 -0.8(4)
C7 C2 C3 C4 178.1(2)
C2 C3 C4 C5 -1.5(4)
C3 C4 C5 C6 1.9(4)
C2 C1 C6 C5 -2.5(4)
N1 C1 C6 C5 178.1(2)
C4 C5 C6 C1 0.2(4)
C9 N3 C7 N2 -1.1(3)
Cu1 N3 C7 N2 171.63(16)
C9 N3 C7 C2 175.1(2)
Cu1 N3 C7 C2 -12.1(3)
C8 N2 C7 N3 0.7(3)
C8 N2 C7 C2 -175.7(2)
C3 C2 C7 N3 -153.1(2)
C1 C2 C7 N3 25.7(4)
C3 C2 C7 N2 22.7(4)
C1 C2 C7 N2 -158.5(2)
C7 N2 C8 C13 179.1(3)
C7 N2 C8 C9 0.0(3)
C7 N3 C9 C10 -177.2(3)
Cu1 N3 C9 C10 10.6(4)
C7 N3 C9 C8 1.1(3)
Cu1 N3 C9 C8 -171.13(17)
N2 C8 C9 C10 177.8(2)
C13 C8 C9 C10 -1.4(4)
N2 C8 C9 N3 -0.7(3)
C13 C8 C9 N3 -179.9(2)
N3 C9 C10 C11 177.9(3)
C8 C9 C10 C11 -0.3(4)
C9 C10 C11 C12 1.0(4)
C10 C11 C12 C13 0.0(5)
C11 C12 C13 C8 -1.6(4)
N2 C8 C13 C12 -176.7(3)
C9 C8 C13 C12 2.3(4)
C1 N1 C14 C15 177.7(2)
Cu1 N1 C14 C15 1.0(4)
N1 C14 C15 C20 173.7(3)
N1 C14 C15 C16 -5.5(4)
Cu1 O1 C16 C17 -166.36(19)
Cu1 O1 C16 C15 12.8(4)
C20 C15 C16 O1 179.0(2)
C14 C15 C16 O1 -1.8(4)
C20 C15 C16 C17 -1.8(4)
C14 C15 C16 C17 177.4(3)
O1 C16 C17 C18 -179.4(3)
C15 C16 C17 C18 1.4(4)
C16 C17 C18 C19 0.0(5)
C17 C18 C19 C20 -0.9(5)
C18 C19 C20 C15 0.4(5)
C16 C15 C20 C19 1.0(4)
C14 C15 C20 C19 -178.3(3)
